data_9010770
loop_
_publ_author_name
'Perchiazzi, N.'
'Merlino, S.'

_publ_section_title
;
 The malachite-rosasite group: crystal structures of glaukosphaerite and
 pokrovskite
;
_journal_name_full 'European Journal of Mineralogy'
_journal_page_first 787
_journal_page_last 792
_journal_paper_doi 10.1127/0935-1221/2006/0018-0787
_journal_volume 18
_journal_year 2006
_chemical_formula_sum 'C H2 Cu1.5 Ni0.5 O5'
_chemical_name_mineral Glaukosphaerite
_space_group_IT_number 14
_symmetry_space_group_name_Hall '-P 2yab'
_symmetry_space_group_name_H-M 'P 1 21/a 1'
_cell_angle_alpha 90
_cell_angle_beta 98.085
_cell_angle_gamma 90
_cell_formula_units_Z 4
_cell_length_a 12.0613
_cell_length_b 9.3653
_cell_length_c 3.1361
_cell_volume 350.726
_database_code_amcsd 0007184
_exptl_crystal_density_diffrn 4.142
_cod_original_formula_sum 'Cu1.5 Ni.5 C O5 H2'
_cod_database_code 9010770

loop_
_space_group_symop_operation_xyz
x,y,z
1/2+x,1/2-y,z
1/2-x,1/2+y,-z
-x,-y,-z

loop_
_atom_site_label
_atom_site_fract_x
_atom_site_fract_y
_atom_site_fract_z
_atom_site_occupancy
_atom_site_U_iso_or_equiv
_atom_site_type_symbol
_atom_site_attached_hydrogens
CuMe1 0.21290 0.99790 0.99100 1.00000 0.00697 Cu 0
NiMe2 0.39010 0.76750 0.61120 0.50000 0.00697 Ni 0
CuMe2 0.39010 0.76750 0.61120 0.50000 0.00697 Cu 0
C 0.13600 -0.27160 0.59430 1.00000 0.02153 C 0
O1 0.12840 -0.13570 0.51160 1.00000 0.01013 O 0
O2 0.23240 -0.33540 0.61930 1.00000 0.01013 O 0
O3 0.04730 -0.34370 0.65210 1.00000 0.01013 O 0
O-H4 0.35040 0.90240 0.03800 1.00000 0.01013 O 1
O-H5 0.42160 0.62410 0.11300 1.00000 0.01013 O 1

loop_
_cod_changelog_entry_id
_cod_changelog_entry_author
_cod_changelog_entry_date
_cod_changelog_entry_text
1
;cod-tools version 3.8.0
Id: cif_guess_AMCSD_atom_types 9574 2023-05-10 09:00:05Z saulius
;
2023-05-10T18:52:42+03:00
;Derived atom types and hydrogen counts
from atom names that follow the AMCSD naming convention
(Wat == water, O-H == hydroxyl).
;

loop_
_cod_related_entry_id
_cod_related_entry_database
_cod_related_entry_code
1 AMCSD 0007184
